data_2221573
loop_
_publ_author_name
'Li, Qiang'
'Wang, Wei'
'Wang, Hui'
'Gao, Yan'
'Qiu, Hong'

_publ_section_title
;
 <i>N</i>-(2-Chlorophenyl)-2-(4,6-dimethylpyrimidin-2-ylsulfanyl)acetamide
;
_journal_coeditor_code AT2755
_journal_issue 5
_journal_name_full 'Acta Crystallographica Section E'
_journal_page_first o959
_journal_paper_doi 10.1107/S1600536809011520
_journal_volume 65
_journal_year 2009
_chemical_formula_iupac 'C14 H14 Cl N3 O S'
_chemical_formula_moiety 'C14 H14 Cl N3 O S'
_chemical_formula_sum 'C14 H14 Cl N3 O S'
_chemical_formula_weight 307.79
_chemical_name_systematic
;
<i>N</i>-(2-Chlorophenyl)-2-(4,6-dimethylpyrimidin-2-ylsulfanyl)acetamide
;
_space_group_IT_number 29
_symmetry_cell_setting orthorhombic
_symmetry_space_group_name_Hall 'P 2c -2ac'
_symmetry_space_group_name_H-M 'P c a 21'
_atom_sites_solution_hydrogens geom
_atom_sites_solution_primary direct
_atom_sites_solution_secondary difmap
_cell_angle_alpha 90.00
_cell_angle_beta 90.00
_cell_angle_gamma 90.00
_cell_formula_units_Z 4
_cell_length_a 26.494(5)
_cell_length_b 4.6736(9)
_cell_length_c 11.931(2)
_cell_measurement_reflns_used 4682
_cell_measurement_temperature 113(2)
_cell_measurement_theta_max 27.884
_cell_measurement_theta_min 1.537
_cell_volume 1477.3(5)
_computing_cell_refinement 'CrystalClear (Molecular Structure Corporation & Rigaku, 1999)'
_computing_data_collection 'CrystalClear (Molecular Structure Corporation & Rigaku, 1999)'
_computing_data_reduction 'CrystalClear (Molecular Structure Corporation & Rigaku, 1999)'
_computing_molecular_graphics 'SHELXTL (Sheldrick, 2008)'
_computing_publication_material 'SHELXTL (Sheldrick, 2008)'
_computing_structure_refinement 'SHELXL97 (Sheldrick, 2008)'
_computing_structure_solution 'SHELXS97 (Sheldrick, 2008)'
_diffrn_ambient_temperature 113(2)
_diffrn_measured_fraction_theta_full 0.995
_diffrn_measured_fraction_theta_max 0.995
_diffrn_measurement_device_type 'Rigaku Saturn'
_diffrn_measurement_method \w
_diffrn_radiation_monochromator confocal
_diffrn_radiation_source 'rotating anode'
_diffrn_radiation_type 'Mo K\a'
_diffrn_radiation_wavelength 0.71073
_diffrn_reflns_av_R_equivalents 0.0308
_diffrn_reflns_av_sigmaI/netI 0.0298
_diffrn_reflns_limit_h_max 31
_diffrn_reflns_limit_h_min -23
_diffrn_reflns_limit_k_max 5
_diffrn_reflns_limit_k_min -5
_diffrn_reflns_limit_l_max 14
_diffrn_reflns_limit_l_min -14
_diffrn_reflns_number 8870
_diffrn_reflns_theta_full 25.01
_diffrn_reflns_theta_max 25.01
_diffrn_reflns_theta_min 1.54
_diffrn_standards_decay_% 0
_diffrn_standards_interval_count 0
_diffrn_standards_interval_time 0
_diffrn_standards_number 0
_exptl_absorpt_coefficient_mu 0.398
_exptl_absorpt_correction_T_max 0.9246
_exptl_absorpt_correction_T_min 0.8898
_exptl_absorpt_correction_type multi-scan
_exptl_absorpt_process_details '(SADABS; Sheldrick, 1996)'
_exptl_crystal_colour colourless
_exptl_crystal_density_diffrn 1.384
_exptl_crystal_density_method 'not measured'
_exptl_crystal_description prism
_exptl_crystal_F_000 640
_exptl_crystal_size_max 0.30
_exptl_crystal_size_mid 0.26
_exptl_crystal_size_min 0.20
_refine_diff_density_max 0.165
_refine_diff_density_min -0.200
_refine_ls_abs_structure_details 'Flack (1983), 1199 Freidel pairs'
_refine_ls_abs_structure_Flack 0.00(5)
_refine_ls_extinction_method none
_refine_ls_goodness_of_fit_ref 1.065
_refine_ls_hydrogen_treatment mixed
_refine_ls_matrix_type full
_refine_ls_number_parameters 187
_refine_ls_number_reflns 2573
_refine_ls_number_restraints 2
_refine_ls_restrained_S_all 1.066
_refine_ls_R_factor_all 0.0253
_refine_ls_R_factor_gt 0.0239
_refine_ls_shift/su_max 0.001
_refine_ls_shift/su_mean 0.000
_refine_ls_structure_factor_coef Fsqd
_refine_ls_weighting_details 'w=1/[\s^2^(Fo^2^)+(0.0391P)^2^] where P=(Fo^2^+2Fc^2^)/3'
_refine_ls_weighting_scheme calc
_refine_ls_wR_factor_gt 0.0606
_refine_ls_wR_factor_ref 0.0613
_reflns_number_gt 2445
_reflns_number_total 2573
_reflns_threshold_expression I>2\s(I)
_cod_data_source_file at2755.cif
_cod_data_source_block I
_cod_database_code 2221573
_cod_database_fobs_code 2221573

loop_
_symmetry_equiv_pos_as_xyz
'x, y, z'
'-x, -y, z+1/2'
'x+1/2, -y, z'
'-x+1/2, y, z+1/2'

loop_
_atom_site_type_symbol
_atom_site_label
_atom_site_fract_x
_atom_site_fract_y
_atom_site_fract_z
_atom_site_U_iso_or_equiv
_atom_site_adp_type
_atom_site_calc_flag
_atom_site_refinement_flags
_atom_site_occupancy
_atom_site_disorder_assembly
_atom_site_disorder_group
S S1 0.689926(15) 1.07672(8) 0.28992(4) 0.02168(11) Uani d . 1 . .
Cl Cl1 0.53054(2) 1.55461(10) 0.63460(4) 0.03848(14) Uani d . 1 . .
O O1 0.58637(4) 0.8871(2) 0.35668(11) 0.0216(3) Uani d . 1 . .
N N1 0.55577(5) 1.3204(3) 0.40980(12) 0.0193(3) Uani d D 1 . .
N N2 0.67886(5) 1.0007(3) 0.51049(13) 0.0216(3) Uani d . 1 . .
N N3 0.74415(5) 0.7412(3) 0.41469(12) 0.0198(3) Uani d . 1 . .
C C1 0.49282(7) 1.3208(4) 0.55761(16) 0.0250(4) Uani d . 1 . .
C C2 0.44695(7) 1.2326(4) 0.60204(17) 0.0353(5) Uani d . 1 . .
H H2 0.4361 1.3025 0.6710 0.042 Uiso calc R 1 . .
C C3 0.41781(7) 1.0427(5) 0.5439(2) 0.0403(6) Uani d . 1 . .
H H3 0.3873 0.9816 0.5740 0.048 Uiso calc R 1 . .
C C4 0.43334(7) 0.9406(4) 0.44072(19) 0.0350(5) Uani d . 1 . .
H H4 0.4134 0.8106 0.4017 0.042 Uiso calc R 1 . .
C C5 0.47894(6) 1.0334(4) 0.39558(18) 0.0254(4) Uani d . 1 . .
H H5 0.4891 0.9674 0.3256 0.031 Uiso calc R 1 . .
C C6 0.50924(6) 1.2233(3) 0.45406(14) 0.0204(4) Uani d . 1 . .
C C7 0.59151(6) 1.1465(3) 0.36648(14) 0.0171(3) Uani d . 1 . .
C C8 0.63851(6) 1.3054(4) 0.32946(15) 0.0233(4) Uani d . 1 . .
H H8A 0.6495 1.4287 0.3901 0.028 Uiso calc R 1 . .
H H8B 0.6300 1.4267 0.2663 0.028 Uiso calc R 1 . .
C C9 0.70557(6) 0.9262(3) 0.42103(14) 0.0179(3) Uani d . 1 . .
C C10 0.75680(6) 0.6156(3) 0.51203(15) 0.0201(4) Uani d . 1 . .
C C11 0.73123(6) 0.6745(4) 0.61057(15) 0.0238(4) Uani d . 1 . .
H H11 0.7400 0.5841 0.6772 0.029 Uiso calc R 1 . .
C C12 0.69218(6) 0.8721(4) 0.60723(16) 0.0231(4) Uani d . 1 . .
C C13 0.80089(7) 0.4138(4) 0.50769(18) 0.0280(4) Uani d . 1 . .
H H13A 0.8046 0.3412 0.4329 0.042 Uiso calc R 1 . .
H H13B 0.7952 0.2576 0.5584 0.042 Uiso calc R 1 . .
H H13C 0.8311 0.5135 0.5291 0.042 Uiso calc R 1 . .
C C14 0.66199(8) 0.9520(5) 0.70853(18) 0.0363(5) Uani d . 1 . .
H H14A 0.6604 1.1567 0.7146 0.054 Uiso calc R 1 . .
H H14B 0.6778 0.8745 0.7743 0.054 Uiso calc R 1 . .
H H14C 0.6285 0.8762 0.7016 0.054 Uiso calc R 1 . .
H H1 0.5635(7) 1.500(2) 0.4204(17) 0.027(5) Uiso d D 1 . .

loop_
_atom_site_aniso_label
_atom_site_aniso_U_11
_atom_site_aniso_U_22
_atom_site_aniso_U_33
_atom_site_aniso_U_12
_atom_site_aniso_U_13
_atom_site_aniso_U_23
S1 0.02112(19) 0.0217(2) 0.0222(2) 0.00522(16) 0.00482(17) 0.0057(2)
Cl1 0.0551(3) 0.0323(3) 0.0280(3) 0.0023(2) 0.0035(2) -0.0090(2)
O1 0.0241(6) 0.0138(6) 0.0270(7) 0.0011(5) 0.0005(5) -0.0002(5)
N1 0.0224(7) 0.0105(7) 0.0249(8) -0.0024(5) 0.0059(6) -0.0004(6)
N2 0.0201(7) 0.0226(7) 0.0221(8) -0.0003(6) 0.0016(6) -0.0034(7)
N3 0.0188(7) 0.0180(7) 0.0224(8) -0.0013(5) 0.0005(6) 0.0008(6)
C1 0.0303(9) 0.0197(9) 0.0251(9) 0.0060(7) 0.0049(7) 0.0054(8)
C2 0.0357(11) 0.0317(10) 0.0386(12) 0.0123(8) 0.0153(9) 0.0113(9)
C3 0.0226(9) 0.0422(13) 0.0560(15) 0.0027(9) 0.0127(9) 0.0221(11)
C4 0.0235(10) 0.0342(11) 0.0474(14) -0.0054(8) -0.0060(9) 0.0125(10)
C5 0.0239(9) 0.0234(9) 0.0290(10) 0.0000(7) -0.0017(8) 0.0070(8)
C6 0.0206(9) 0.0163(9) 0.0243(9) 0.0042(6) 0.0028(7) 0.0052(7)
C7 0.0207(8) 0.0157(8) 0.0150(8) 0.0016(6) -0.0026(6) 0.0016(7)
C8 0.0232(8) 0.0168(8) 0.0299(10) 0.0042(7) 0.0048(7) 0.0043(7)
C9 0.0179(8) 0.0157(8) 0.0203(9) -0.0031(6) 0.0001(7) -0.0007(7)
C10 0.0203(9) 0.0171(8) 0.0230(10) -0.0046(6) -0.0050(7) 0.0011(7)
C11 0.0256(9) 0.0255(9) 0.0203(10) -0.0056(7) -0.0047(7) 0.0038(8)
C12 0.0219(9) 0.0282(9) 0.0192(10) -0.0072(7) 0.0004(6) -0.0042(8)
C13 0.0269(9) 0.0276(10) 0.0294(11) 0.0031(7) -0.0037(8) 0.0038(8)
C14 0.0322(11) 0.0547(13) 0.0220(11) 0.0013(9) 0.0024(8) -0.0055(9)

loop_
_atom_type_symbol
_atom_type_description
_atom_type_scat_dispersion_real
_atom_type_scat_dispersion_imag
_atom_type_scat_source
C C 0.0033 0.0016
; International Tables
Vol. C, Tables 4.2.6.8 and 6.1.1.4
;
H H 0.0000 0.0000
; International Tables
Vol. C, Tables 4.2.6.8 and 6.1.1.4
;
N N 0.0061 0.0033
; International Tables
Vol. C, Tables 4.2.6.8 and 6.1.1.4
;
O O 0.0106 0.0060
; International Tables
Vol. C, Tables 4.2.6.8 and 6.1.1.4
;
S S 0.1246 0.1234
; International Tables
Vol. C, Tables 4.2.6.8 and 6.1.1.4
;
Cl Cl 0.1484 0.1585
; International Tables
Vol. C, Tables 4.2.6.8 and 6.1.1.4
;

loop_
_geom_angle_atom_site_label_1
_geom_angle_atom_site_label_2
_geom_angle_atom_site_label_3
_geom_angle_site_symmetry_1
_geom_angle_site_symmetry_3
_geom_angle
_geom_angle_publ_flag
C9 S1 C8 . . 100.53(8) ?
C7 N1 C6 . . 124.06(14) ?
C7 N1 H1 . . 117.9(13) ?
C6 N1 H1 . . 117.4(13) ?
C9 N2 C12 . . 115.58(14) ?
C9 N3 C10 . . 115.01(14) ?
C6 C1 C2 . . 121.14(18) ?
C6 C1 Cl1 . . 119.72(14) ?
C2 C1 Cl1 . . 119.13(16) ?
C3 C2 C1 . . 119.6(2) ?
C3 C2 H2 . . 120.2 ?
C1 C2 H2 . . 120.2 ?
C2 C3 C4 . . 120.55(19) ?
C2 C3 H3 . . 119.7 ?
C4 C3 H3 . . 119.7 ?
C3 C4 C5 . . 119.7(2) ?
C3 C4 H4 . . 120.2 ?
C5 C4 H4 . . 120.2 ?
C6 C5 C4 . . 120.50(19) ?
C6 C5 H5 . . 119.8 ?
C4 C5 H5 . . 119.8 ?
C5 C6 C1 . . 118.53(16) ?
C5 C6 N1 . . 121.47(16) ?
C1 C6 N1 . . 120.00(16) ?
O1 C7 N1 . . 123.63(14) ?
O1 C7 C8 . . 123.26(14) ?
N1 C7 C8 . . 113.10(14) ?
C7 C8 S1 . . 114.09(12) ?
C7 C8 H8A . . 108.7 ?
S1 C8 H8A . . 108.7 ?
C7 C8 H8B . . 108.7 ?
S1 C8 H8B . . 108.7 ?
H8A C8 H8B . . 107.6 ?
N2 C9 N3 . . 128.40(15) ?
N2 C9 S1 . . 118.89(12) ?
N3 C9 S1 . . 112.71(12) ?
N3 C10 C11 . . 121.67(15) ?
N3 C10 C13 . . 116.00(15) ?
C11 C10 C13 . . 122.32(16) ?
C10 C11 C12 . . 118.23(16) ?
C10 C11 H11 . . 120.9 ?
C12 C11 H11 . . 120.9 ?
N2 C12 C11 . . 121.10(16) ?
N2 C12 C14 . . 116.10(16) ?
C11 C12 C14 . . 122.79(17) ?
C10 C13 H13A . . 109.5 ?
C10 C13 H13B . . 109.5 ?
H13A C13 H13B . . 109.5 ?
C10 C13 H13C . . 109.5 ?
H13A C13 H13C . . 109.5 ?
H13B C13 H13C . . 109.5 ?
C12 C14 H14A . . 109.5 ?
C12 C14 H14B . . 109.5 ?
H14A C14 H14B . . 109.5 ?
C12 C14 H14C . . 109.5 ?
H14A C14 H14C . . 109.5 ?
H14B C14 H14C . . 109.5 ?

loop_
_geom_bond_atom_site_label_1
_geom_bond_atom_site_label_2
_geom_bond_site_symmetry_2
_geom_bond_distance
_geom_bond_publ_flag
S1 C9 . 1.7646(17) no
S1 C8 . 1.7947(17) no
Cl1 C1 . 1.742(2) ?
O1 C7 . 1.2252(19) ?
N1 C7 . 1.351(2) ?
N1 C6 . 1.416(2) ?
N1 H1 . 0.874(9) ?
N2 C9 . 1.327(2) ?
N2 C12 . 1.348(2) ?
N3 C9 . 1.341(2) ?
N3 C10 . 1.344(2) ?
C1 C6 . 1.387(2) ?
C1 C2 . 1.388(3) ?
C2 C3 . 1.365(3) ?
C2 H2 . 0.9300 ?
C3 C4 . 1.383(3) ?
C3 H3 . 0.9300 ?
C4 C5 . 1.392(3) ?
C4 H4 . 0.9300 ?
C5 C6 . 1.385(3) ?
C5 H5 . 0.9300 ?
C7 C8 . 1.516(2) ?
C8 H8A . 0.9700 ?
C8 H8B . 0.9700 ?
C10 C11 . 1.385(3) ?
C10 C13 . 1.502(3) ?
C11 C12 . 1.387(2) ?
C11 H11 . 0.9300 ?
C12 C14 . 1.497(3) ?
C13 H13A . 0.9600 ?
C13 H13B . 0.9600 ?
C13 H13C . 0.9600 ?
C14 H14A . 0.9600 ?
C14 H14B . 0.9600 ?
C14 H14C . 0.9600 ?

loop_
_geom_hbond_atom_site_label_D
_geom_hbond_atom_site_label_H
_geom_hbond_atom_site_label_A
_geom_hbond_site_symmetry_A
_geom_hbond_distance_DH
_geom_hbond_distance_HA
_geom_hbond_distance_DA
_geom_hbond_angle_DHA
_geom_hbond_publ_flag
N1 H1 O1 1_565 0.873(11) 2.054(12) 2.8414(18) 149.6(18) yes
C2 H2 O1 2_675 0.9300 2.4600 3.213(2) 138.00 yes
C8 H8A Cg1 1_565 0.97 2.92 3.832(2) 157 yes
C13 H13B Cg1 1_545 0.96 2.99 3.592(2) 122 yes

loop_
_geom_torsion_atom_site_label_1
_geom_torsion_atom_site_label_2
_geom_torsion_atom_site_label_3
_geom_torsion_atom_site_label_4
_geom_torsion_site_symmetry_1
_geom_torsion_site_symmetry_2
_geom_torsion_site_symmetry_3
_geom_torsion_site_symmetry_4
_geom_torsion
_geom_torsion_publ_flag
C6 C1 C2 C3 . . . . 1.2(3) ?
Cl1 C1 C2 C3 . . . . -178.03(15) ?
C1 C2 C3 C4 . . . . -0.8(3) ?
C2 C3 C4 C5 . . . . -0.3(3) ?
C3 C4 C5 C6 . . . . 1.1(3) ?
C4 C5 C6 C1 . . . . -0.7(3) ?
C4 C5 C6 N1 . . . . 179.97(16) ?
C2 C1 C6 C5 . . . . -0.4(3) ?
Cl1 C1 C6 C5 . . . . 178.80(13) ?
C2 C1 C6 N1 . . . . 178.91(16) ?
Cl1 C1 C6 N1 . . . . -1.9(2) ?
C7 N1 C6 C5 . . . . -48.9(2) ?
C7 N1 C6 C1 . . . . 131.82(18) ?
C6 N1 C7 O1 . . . . 3.2(3) ?
C6 N1 C7 C8 . . . . -177.61(15) no
O1 C7 C8 S1 . . . . -9.1(2) ?
N1 C7 C8 S1 . . . . 171.73(12) ?
C9 S1 C8 C7 . . . . -68.05(14) ?
C12 N2 C9 N3 . . . . -0.4(3) ?
C12 N2 C9 S1 . . . . 178.49(12) ?
C10 N3 C9 N2 . . . . 0.4(2) ?
C10 N3 C9 S1 . . . . -178.57(11) ?
C8 S1 C9 N2 . . . . 0.91(15) ?
C8 S1 C9 N3 . . . . 179.98(11) ?
C9 N3 C10 C11 . . . . 0.4(2) ?
C9 N3 C10 C13 . . . . -178.32(14) ?
N3 C10 C11 C12 . . . . -1.0(2) ?
C13 C10 C11 C12 . . . . 177.59(16) ?
C9 N2 C12 C11 . . . . -0.3(2) ?
C9 N2 C12 C14 . . . . -179.39(16) ?
C10 C11 C12 N2 . . . . 1.0(2) ?
C10 C11 C12 C14 . . . . 179.99(17) ?

loop_
_cod_related_entry_id
_cod_related_entry_database
_cod_related_entry_code
1 ChemSpider 739390
